data_7010159
loop_
_publ_author_name
'Watase, Seiji'
'Nakamoto, Masami'
'Kitamura, Takayuki'
'Kanehisa, Nobuko'
'Kai, Yasushi'
'Yanagida, Shozo'

_publ_section_title
;
 Solid-state luminescence and crystal structures of novel gold(I)
 benzenethiolate complexes
;
_journal_issue 20
_journal_name_full 'Journal of the Chemical Society, Dalton Transactions'
_journal_page_first 3585
_journal_paper_doi 10.1039/b006572m
_journal_year 2000
_chemical_formula_sum 'C30 H50 Au N S2'
_chemical_formula_weight 685.82
_space_group_IT_number 9
_symmetry_cell_setting monoclinic
_symmetry_Int_Tables_number 9
_symmetry_space_group_name_Hall 'C -2yc'
_symmetry_space_group_name_H-M 'C 1 c 1'
_audit_creation_date 'Fri Jun 25 19:35:50 1999'
_audit_creation_method 'from TEXRAY.INF file'
_cell_angle_alpha 90
_cell_angle_beta 109.173(10)
_cell_angle_gamma 90
_cell_formula_units_Z 4
_cell_length_a 14.222(2)
_cell_length_b 13.923(2)
_cell_length_c 16.953(2)
_cell_measurement_reflns_used 25
_cell_measurement_temperature 296.2
_cell_measurement_theta_max 15.0
_cell_measurement_theta_min 14.8
_cell_volume 3170.7(8)
_computing_cell_refinement 'MSC/AFC Diffractometer Control'
_computing_data_collection 'MSC/AFC Diffractometer Control'
_computing_data_reduction teXsan
_computing_publication_material teXsan
_computing_structure_refinement teXsan
_diffrn_ambient_temperature 296.2
_diffrn_measurement_device_type 'Rigaku AFC5R'
_diffrn_measurement_method \w-2\q
_diffrn_orient_matrix_UB_11 0.02385
_diffrn_orient_matrix_UB_12 0.06795
_diffrn_orient_matrix_UB_13 0.00942
_diffrn_orient_matrix_UB_21 0.06825
_diffrn_orient_matrix_UB_22 -0.02132
_diffrn_orient_matrix_UB_23 0.00306
_diffrn_orient_matrix_UB_31 -0.01773
_diffrn_orient_matrix_UB_32 0.00933
_diffrn_orient_matrix_UB_33 -0.06166
_diffrn_radiation_detector 'scintillation counter'
_diffrn_radiation_monochromator graphite
_diffrn_radiation_source 'Rigaku rotating anode'
_diffrn_radiation_type 'Mo K\a'
_diffrn_radiation_wavelength 0.7107
_diffrn_reflns_av_R_equivalents 0.048
_diffrn_reflns_av_sigmaI/netI 0.083
_diffrn_reflns_limit_h_max 18
_diffrn_reflns_limit_h_min 0
_diffrn_reflns_limit_k_max 18
_diffrn_reflns_limit_k_min 0
_diffrn_reflns_limit_l_max 20
_diffrn_reflns_limit_l_min -22
_diffrn_reflns_number 3773
_diffrn_reflns_reduction_process 'Lp corrections applied'
_diffrn_reflns_theta_max 27.49
_diffrn_reflns_theta_min 2.54
_diffrn_standards_decay_% -4.64
_diffrn_standards_interval_count 150
_diffrn_standards_number 3
_exptl_absorpt_coefficient_mu 4.805
_exptl_absorpt_correction_T_max 0.999
_exptl_absorpt_correction_T_min 0.717
_exptl_absorpt_correction_type psi-scan
_exptl_absorpt_process_details '(North, Phillips & Mathews, 1968)'
_exptl_crystal_colour colorless
_exptl_crystal_density_diffrn 1.437
_exptl_crystal_density_method 'not measured'
_exptl_crystal_description prismatic
_exptl_crystal_F_000 1392.00
_exptl_crystal_size_max 0.300
_exptl_crystal_size_mid 0.250
_exptl_crystal_size_min 0.250
_refine_diff_density_max 0.75
_refine_diff_density_min -0.65
_refine_ls_extinction_method none
_refine_ls_goodness_of_fit_ref 1.476
_refine_ls_hydrogen_treatment refall
_refine_ls_matrix_type full
_refine_ls_number_constraints 0
_refine_ls_number_parameters 505
_refine_ls_number_reflns 1992
_refine_ls_number_restraints 0
_refine_ls_R_factor_all 0.0318
_refine_ls_R_factor_gt 0.0318
_refine_ls_shift/su_max 2.5860
_refine_ls_shift/su_mean 0.4740
_refine_ls_structure_factor_coef F
_refine_ls_weighting_details 'w = 1/[\s^2^(Fo) + 0.00002|Fo|^2^]'
_refine_ls_weighting_scheme calc
_refine_ls_wR_factor_gt 0.0243
_refine_ls_wR_factor_ref 0.0243
_reflns_number_gt 1992
_reflns_number_total 3631
_reflns_threshold_expression >2.0sigma(I)
_cod_data_source_file b006572m.txt
_cod_data_source_block 2
_cod_depositor_comments
;
The following automatic conversions were performed:
'_reflns_observed_expression' tag replaced with
'_reflns_threshold_expression' tag as specified in the replacement
file
'cod-tools/trunk/perl-scripts/inputs/replacement_tags.lst'.

'_atom_site_calc_flags'
tag replaced with '_atom_site_calc_flag' tag as specified in the
replacement file
'cod-tools/trunk/perl-scripts/inputs/replacement_tags.lst'.

'_atom_type_scat_imag'
tag replaced with '_atom_type_scat_dispersion_imag' tag as specified
in the replacement file
'cod-tools/trunk/perl-scripts/inputs/replacement_tags.lst'.

Automatic conversion script
Id: cif_correct_tags 3137 2015-03-23 15:08:43Z antanas 
;
_cod_original_cell_volume 3170.6(8)
_cod_original_sg_symbol_H-M 'C c          '
_cod_original_formula_sum 'C30 H50 Au N S2 '
_cod_database_code 7010159

loop_
_symmetry_equiv_pos_as_xyz
x,y,z
x,-y,1/2+z
1/2+x,1/2+y,z
1/2+x,1/2-y,1/2+z

loop_
_atom_site_label
_atom_site_type_symbol
_atom_site_fract_x
_atom_site_fract_y
_atom_site_fract_z
_atom_site_U_iso_or_equiv
_atom_site_adp_type
_atom_site_occupancy
_atom_site_calc_flag
_atom_site_refinement_flags
_atom_site_disorder_assembly
_atom_site_disorder_group
Au(1) Au 0.3231 -0.01835(3) 0.6871 0.0697(1) Uani 1.00 d . . .
S(1) S 0.4870(7) -0.0233(7) 0.7678(6) 0.101(3) Uani 1.00 d . . .
S(2) S 0.1603(7) -0.0344(6) 0.6099(5) 0.072(2) Uani 1.00 d . . .
N(1) N -0.246(1) 0.633(1) 0.4163(10) 0.048(4) Uani 1.00 d . . .
C(1) C 0.554(2) 0.066(2) 0.726(1) 0.073(6) Uani 1.00 d . . .
C(2) C 0.659(1) 0.047(1) 0.751(1) 0.073(6) Uani 1.00 d . . .
C(3) C 0.714(1) 0.113(2) 0.721(2) 0.096(7) Uani 1.00 d . . .
C(4) C 0.675(2) 0.190(2) 0.680(2) 0.097(8) Uani 1.00 d . . .
C(5) C 0.572(2) 0.212(2) 0.654(1) 0.090(8) Uani 1.00 d . . .
C(6) C 0.513(2) 0.145(3) 0.683(2) 0.09(1) Uani 1.00 d . . .
C(7) C 0.712(2) -0.043(2) 0.807(2) 0.12(1) Uani 1.00 d . . .
C(8) C 0.091(2) 0.063(2) 0.6233(10) 0.049(5) Uani 1.00 d . . .
C(9) C -0.015(2) 0.063(2) 0.581(1) 0.087(7) Uani 1.00 d . . .
C(10) C -0.070(2) 0.136(2) 0.596(1) 0.100(8) Uani 1.00 d . . .
C(11) C -0.031(3) 0.211(2) 0.642(2) 0.13(1) Uani 1.00 d . . .
C(12) C 0.070(3) 0.213(2) 0.686(1) 0.096(9) Uani 1.00 d . . .
C(13) C 0.137(3) 0.139(3) 0.679(2) 0.09(1) Uani 1.00 d . . .
C(14) C -0.060(2) -0.016(2) 0.525(2) 0.092(8) Uani 1.00 d . . .
C(15) C -0.200(2) 0.540(2) 0.466(1) 0.058(6) Uani 1.00 d . . .
C(16) C -0.184(2) 0.462(2) 0.409(2) 0.070(8) Uani 1.00 d . . .
C(17) C -0.142(1) 0.372(2) 0.456(2) 0.074(7) Uani 1.00 d . . .
C(18) C -0.125(2) 0.294(2) 0.403(2) 0.11(1) Uani 1.00 d . . .
C(19) C -0.261(1) 0.699(1) 0.4852(10) 0.055(5) Uani 1.00 d . . .
C(20) C -0.302(1) 0.798(1) 0.4599(9) 0.074(5) Uani 1.00 d . . .
C(21) C -0.323(1) 0.852(2) 0.532(1) 0.094(8) Uani 1.00 d . . .
C(22) C -0.365(2) 0.947(2) 0.509(2) 0.11(1) Uani 1.00 d . . .
C(23) C -0.178(1) 0.682(1) 0.375(1) 0.056(5) Uani 1.00 d . . .
C(24) C -0.073(1) 0.700(1) 0.4294(9) 0.073(5) Uani 1.00 d . . .
C(25) C -0.016(1) 0.756(1) 0.381(1) 0.091(7) Uani 1.00 d . . .
C(26) C 0.087(3) 0.768(3) 0.424(2) 0.12(1) Uani 1.00 d . . .
C(27) C -0.345(1) 0.618(1) 0.3482(7) 0.064(4) Uani 1.00 d . . .
C(28) C -0.422(1) 0.572(2) 0.382(1) 0.087(7) Uani 1.00 d . . .
C(29) C -0.507(2) 0.533(2) 0.305(2) 0.092(8) Uani 1.00 d . . .
C(30) C -0.563(1) 0.604(2) 0.242(1) 0.131(9) Uani 1.00 d . . .
H(1) H 0.782(9) 0.093(8) 0.727(8) 0.087(6) Uiso 1.00 calc . . .
H(2) H 0.71(1) 0.25(1) 0.665(9) 0.116(5) Uiso 1.00 calc . . .
H(3) H 0.55(1) 0.26(2) 0.620(10) 0.116(4) Uiso 1.00 calc . . .
H(4) H 0.449(7) 0.150(8) 0.677(6) 0.009(10) Uiso 1.00 calc . . .
H(5) H 0.67(1) -0.09(1) 0.83(1) 0.138(4) Uiso 1.00 calc . . .
H(6) H 0.72(2) -0.08(1) 0.76(1) 0.147(4) Uiso 1.00 calc . . .
H(7) H 0.778(10) -0.01(1) 0.863(9) 0.080(6) Uiso 1.00 calc . . .
H(8) H -0.16(1) 0.121(9) 0.562(9) 0.123(5) Uiso 1.00 calc . . .
H(9) H -0.06(2) 0.27(2) 0.65(2) 0.276(2) Uiso 1.00 calc . . .
H(10) H 0.11(2) 0.26(2) 0.73(1) 0.126(3) Uiso 1.00 calc . . .
H(11) H 0.22(1) 0.14(1) 0.71(1) 0.098(4) Uiso 1.00 calc . . .
H(12) H -0.02(1) -0.04(1) 0.496(9) 0.097(4) Uiso 1.00 calc . . .
H(13) H -0.11(1) -0.06(1) 0.56(1) 0.140(3) Uiso 1.00 calc . . .
H(14) H -0.09(1) 0.02(1) 0.46(1) 0.197(4) Uiso 1.00 calc . . .
H(15) H -0.139(9) 0.551(8) 0.508(7) 0.032(7) Uiso 1.00 calc . . .
H(16) H -0.23(1) 0.51(1) 0.489(10) 0.070(7) Uiso 1.00 calc . . .
H(17) H -0.13(2) 0.48(2) 0.37(2) 0.199(3) Uiso 1.00 calc . . .
H(18) H -0.247(9) 0.443(9) 0.365(9) 0.087(5) Uiso 1.00 calc . . .
H(19) H -0.07(1) 0.39(1) 0.503(10) 0.088(5) Uiso 1.00 calc . . .
H(20) H -0.18(1) 0.35(1) 0.50(1) 0.072(3) Uiso 1.00 calc . . .
H(21) H -0.08(2) 0.31(2) 0.38(2) 0.115(3) Uiso 1.00 calc . . .
H(22) H -0.10(1) 0.22(1) 0.43(1) 0.134(4) Uiso 1.00 calc . . .
H(23) H -0.19(1) 0.28(1) 0.35(1) 0.126(4) Uiso 1.00 calc . . .
H(24) H -0.300(8) 0.664(8) 0.507(7) 0.057(7) Uiso 1.00 calc . . .
H(25) H -0.21(1) 0.698(8) 0.534(7) 0.050(8) Uiso 1.00 calc . . .
H(26) H -0.36(1) 0.784(9) 0.413(9) 0.104(6) Uiso 1.00 calc . . .
H(27) H -0.27(1) 0.828(8) 0.440(8) 0.081(6) Uiso 1.00 calc . . .
H(28) H -0.36(1) 0.80(1) 0.550(9) 0.110(5) Uiso 1.00 calc . . .
H(29) H -0.29(2) 0.87(2) 0.55(1) 0.135(2) Uiso 1.00 calc . . .
H(30) H -0.43(2) 0.95(2) 0.44(2) 0.221(2) Uiso 1.00 calc . . .
H(31) H -0.36(1) 0.99(1) 0.55(1) 0.056(3) Uiso 1.00 calc . . .
H(32) H -0.32(1) 0.99(1) 0.49(1) 0.122(3) Uiso 1.00 calc . . .
H(33) H -0.211(8) 0.743(7) 0.354(7) 0.069(7) Uiso 1.00 calc . . .
H(34) H -0.182(7) 0.634(7) 0.324(6) 0.047(9) Uiso 1.00 calc . . .
H(35) H -0.061(10) 0.733(9) 0.488(9) 0.104(6) Uiso 1.00 calc . . .
H(36) H -0.045(8) 0.642(7) 0.441(7) 0.058(6) Uiso 1.00 calc . . .
H(37) H -0.04(1) 0.81(1) 0.36(1) 0.171(3) Uiso 1.00 calc . . .
H(38) H -0.033(10) 0.727(9) 0.335(8) 0.085(6) Uiso 1.00 calc . . .
H(39) H 0.11(2) 0.82(1) 0.49(1) 0.221(3) Uiso 1.00 calc . . .
H(40) H 0.111(10) 0.808(9) 0.374(8) 0.101(6) Uiso 1.00 calc . . .
H(41) H 0.11(2) 0.73(2) 0.43(2) 0.116(2) Uiso 1.00 calc . . .
H(42) H -0.367(8) 0.680(8) 0.319(7) 0.084(7) Uiso 1.00 calc . . .
H(43) H -0.334(7) 0.577(7) 0.303(6) 0.064(8) Uiso 1.00 calc . . .
H(44) H -0.45(1) 0.63(1) 0.42(1) 0.117(5) Uiso 1.00 calc . . .
H(45) H -0.40(1) 0.52(1) 0.41(1) 0.093(5) Uiso 1.00 calc . . .
H(46) H -0.491(9) 0.484(10) 0.264(8) 0.112(5) Uiso 1.00 calc . . .
H(47) H -0.545(9) 0.493(9) 0.324(9) 0.081(6) Uiso 1.00 calc . . .
H(48) H -0.52(2) 0.64(2) 0.22(1) 0.217(3) Uiso 1.00 calc . . .
H(49) H -0.592(9) 0.654(8) 0.283(8) 0.055(6) Uiso 1.00 calc . . .
H(50) H -0.610(10) 0.573(10) 0.20(1) 0.137(4) Uiso 1.00 calc . . .

loop_
_atom_site_aniso_label
_atom_site_aniso_U_11
_atom_site_aniso_U_22
_atom_site_aniso_U_33
_atom_site_aniso_U_12
_atom_site_aniso_U_13
_atom_site_aniso_U_23
Au(1) 0.0613(2) 0.0989(3) 0.0541(2) -0.002(1) 0.0260(2) 0.0077(10)
S(1) 0.060(5) 0.161(9) 0.084(5) 0.007(4) 0.027(4) 0.050(4)
S(2) 0.069(6) 0.081(5) 0.066(4) -0.013(3) 0.021(4) -0.001(3)
N(1) 0.040(9) 0.065(9) 0.040(6) -0.013(8) 0.014(7) 0.003(6)
C(1) 0.07(1) 0.12(2) 0.018(9) -0.02(1) 0.006(8) 0.00(1)
C(2) 0.060(10) 0.07(1) 0.09(1) -0.001(8) 0.02(1) -0.02(1)
C(3) 0.07(1) 0.11(2) 0.11(2) -0.02(1) 0.02(1) -0.04(1)
C(4) 0.09(2) 0.08(2) 0.11(2) 0.00(1) 0.03(1) 0.00(1)
C(5) 0.14(2) 0.08(1) 0.04(1) -0.01(1) 0.02(1) 0.02(1)
C(6) 0.07(2) 0.12(3) 0.07(2) 0.01(2) 0.01(1) 0.01(1)
C(7) 0.07(1) 0.10(2) 0.18(3) 0.02(1) 0.04(2) 0.00(2)
C(8) 0.06(1) 0.07(1) 0.017(8) -0.019(8) 0.014(7) 0.000(7)
C(9) 0.09(1) 0.11(2) 0.07(1) 0.02(1) 0.04(1) 0.02(1)
C(10) 0.11(2) 0.10(2) 0.10(2) 0.01(1) 0.05(1) 0.00(1)
C(11) 0.17(3) 0.12(2) 0.15(3) 0.04(2) 0.10(2) 0.04(2)
C(12) 0.16(2) 0.10(2) 0.04(1) -0.04(2) 0.04(2) -0.02(1)
C(13) 0.12(3) 0.08(2) 0.07(2) -0.02(2) 0.05(2) 0.00(1)
C(14) 0.07(1) 0.12(2) 0.09(1) -0.04(1) 0.03(1) -0.01(1)
C(15) 0.06(1) 0.08(1) 0.048(10) -0.01(1) 0.024(9) -0.006(8)
C(16) 0.10(2) 0.06(1) 0.07(1) 0.00(1) 0.06(2) 0.006(9)
C(17) 0.04(1) 0.08(2) 0.08(1) -0.01(1) 0.00(1) 0.00(1)
C(18) 0.11(2) 0.09(2) 0.14(2) 0.02(2) 0.07(2) 0.02(2)
C(19) 0.06(1) 0.06(1) 0.043(9) -0.001(10) 0.011(8) -0.005(8)
C(20) 0.07(1) 0.09(1) 0.072(10) -0.014(9) 0.033(8) 0.002(9)
C(21) 0.09(1) 0.11(2) 0.08(1) 0.00(1) 0.03(1) -0.02(1)
C(22) 0.18(3) 0.08(2) 0.09(2) 0.03(2) 0.05(2) -0.02(1)
C(23) 0.052(8) 0.08(1) 0.049(7) -0.017(8) 0.027(7) 0.006(8)
C(24) 0.06(1) 0.10(1) 0.07(1) -0.023(8) 0.035(8) -0.004(9)
C(25) 0.09(1) 0.11(1) 0.10(1) -0.05(1) 0.06(1) -0.03(1)
C(26) 0.11(3) 0.14(4) 0.11(2) -0.05(2) 0.04(2) 0.00(2)
C(27) 0.050(8) 0.09(1) 0.041(7) -0.010(8) 0.008(6) 0.003(7)
C(28) 0.043(9) 0.13(2) 0.09(1) -0.03(1) 0.019(8) 0.01(1)
C(29) 0.07(1) 0.11(2) 0.09(2) 0.00(1) 0.02(1) 0.02(1)
C(30) 0.09(1) 0.20(2) 0.10(2) -0.03(1) 0.02(1) 0.01(2)

loop_
_atom_type_symbol
_atom_type_description
_atom_type_scat_dispersion_real
_atom_type_scat_dispersion_imag
_atom_type_scat_source
C C 0.003 0.002
;International Tables for Crystallography
(1992, Vol. C, Tables 4.2.6.8 and 6.1.1.1)
;
H H 0.000 0.000
;International Tables for Crystallography
(1992, Vol. C, Table 6.1.1.2)
;
N N 0.006 0.003
;International Tables for Crystallography
(1992, Vol. C, Tables 4.2.6.8 and 6.1.1.1)
;
S S 0.125 0.123
;International Tables for Crystallography
(1992, Vol. C, Tables 4.2.6.8 and 6.1.1.1)
;
Au Au -2.013 8.802
;International Tables for Crystallography
(1992, Vol. C, Tables 4.2.6.8 and 6.1.1.1)
;

loop_
_geom_angle_atom_site_label_1
_geom_angle_atom_site_label_2
_geom_angle_atom_site_label_3
_geom_angle
_geom_angle_site_symmetry_1
_geom_angle_site_symmetry_2
_geom_angle_site_symmetry_3
_geom_angle_publ_flag
S(1) Au(1) S(2) 172.5(2) 1_555 1_555 1_555 yes
Au(1) S(1) C(1) 107.6(10) 1_555 1_555 1_555 yes
Au(1) S(2) C(8) 111.5(9) 1_555 1_555 1_555 yes
C(15) N(1) C(19) 103(1) 1_555 1_555 1_555 yes
C(15) N(1) C(23) 113(1) 1_555 1_555 1_555 yes
C(15) N(1) C(27) 115(1) 1_555 1_555 1_555 yes
C(19) N(1) C(23) 109(1) 1_555 1_555 1_555 yes
C(19) N(1) C(27) 109(1) 1_555 1_555 1_555 yes
C(23) N(1) C(27) 105(1) 1_555 1_555 1_555 yes
S(1) C(1) C(2) 112(2) 1_555 1_555 1_555 yes
S(1) C(1) C(6) 124(2) 1_555 1_555 1_555 yes
C(2) C(1) C(6) 122(3) 1_555 1_555 1_555 yes
C(1) C(2) C(3) 114(2) 1_555 1_555 1_555 yes
C(1) C(2) C(7) 123(2) 1_555 1_555 1_555 yes
C(3) C(2) C(7) 121(2) 1_555 1_555 1_555 yes
C(2) C(3) C(4) 123(2) 1_555 1_555 1_555 yes
C(2) C(3) H(1) 115(8) 1_555 1_555 1_555 no
C(4) C(3) H(1) 121(8) 1_555 1_555 1_555 no
C(3) C(4) C(5) 123(2) 1_555 1_555 1_555 yes
C(3) C(4) H(2) 129(9) 1_555 1_555 1_555 no
C(5) C(4) H(2) 106(9) 1_555 1_555 1_555 no
C(4) C(5) C(6) 114(2) 1_555 1_555 1_555 yes
C(4) C(5) H(3) 118(13) 1_555 1_555 1_555 no
C(6) C(5) H(3) 126(13) 1_555 1_555 1_555 no
C(1) C(6) C(5) 120(2) 1_555 1_555 1_555 yes
C(1) C(6) H(4) 112(9) 1_555 1_555 1_555 no
C(5) C(6) H(4) 126(9) 1_555 1_555 1_555 no
C(2) C(7) H(5) 120(10) 1_555 1_555 1_555 no
C(2) C(7) H(6) 100(14) 1_555 1_555 1_555 no
C(2) C(7) H(7) 104(7) 1_555 1_555 1_555 no
H(5) C(7) H(6) 94(15) 1_555 1_555 1_555 no
H(5) C(7) H(7) 113(13) 1_555 1_555 1_555 no
H(6) C(7) H(7) 123(15) 1_555 1_555 1_555 no
S(2) C(8) C(9) 119(1) 1_555 1_555 1_555 yes
S(2) C(8) C(13) 120(2) 1_555 1_555 1_555 yes
C(9) C(8) C(13) 120(3) 1_555 1_555 1_555 yes
C(8) C(9) C(10) 118(2) 1_555 1_555 1_555 yes
C(8) C(9) C(14) 119(2) 1_555 1_555 1_555 yes
C(10) C(9) C(14) 121(2) 1_555 1_555 1_555 yes
C(9) C(10) C(11) 123(2) 1_555 1_555 1_555 yes
C(9) C(10) H(8) 109(7) 1_555 1_555 1_555 no
C(11) C(10) H(8) 127(7) 1_555 1_555 1_555 no
C(10) C(11) C(12) 120(2) 1_555 1_555 1_555 yes
C(10) C(11) H(9) 134(21) 1_555 1_555 1_555 no
C(12) C(11) H(9) 105(21) 1_555 1_555 1_555 no
C(11) C(12) C(13) 122(2) 1_555 1_555 1_555 yes
C(11) C(12) H(10) 130(17) 1_555 1_555 1_555 no
C(13) C(12) H(10) 107(16) 1_555 1_555 1_555 no
C(8) C(13) C(12) 114(3) 1_555 1_555 1_555 yes
C(8) C(13) H(11) 117(9) 1_555 1_555 1_555 no
C(12) C(13) H(11) 126(10) 1_555 1_555 1_555 no
C(9) C(14) H(12) 116(9) 1_555 1_555 1_555 no
C(9) C(14) H(13) 105(9) 1_555 1_555 1_555 no
C(9) C(14) H(14) 103(10) 1_555 1_555 1_555 no
H(12) C(14) H(13) 126(14) 1_555 1_555 1_555 no
H(12) C(14) H(14) 78(12) 1_555 1_555 1_555 no
H(13) C(14) H(14) 122(14) 1_555 1_555 1_555 no
N(1) C(15) C(16) 112(1) 1_555 1_555 1_555 yes
N(1) C(15) H(15) 113(8) 1_555 1_555 1_555 no
N(1) C(15) H(16) 117(12) 1_555 1_555 1_555 no
C(16) C(15) H(15) 108(8) 1_555 1_555 1_555 no
C(16) C(15) H(16) 101(12) 1_555 1_555 1_555 no
H(15) C(15) H(16) 103(14) 1_555 1_555 1_555 no
C(15) C(16) C(17) 112(1) 1_555 1_555 1_555 yes
C(15) C(16) H(17) 119(14) 1_555 1_555 1_555 no
C(15) C(16) H(18) 113(9) 1_555 1_555 1_555 no
C(17) C(16) H(17) 101(13) 1_555 1_555 1_555 no
C(17) C(16) H(18) 106(8) 1_555 1_555 1_555 no
H(17) C(16) H(18) 101(17) 1_555 1_555 1_555 no
C(16) C(17) C(18) 113(2) 1_555 1_555 1_555 yes
C(16) C(17) H(19) 106(8) 1_555 1_555 1_555 no
C(16) C(17) H(20) 115(9) 1_555 1_555 1_555 no
C(18) C(17) H(19) 109(8) 1_555 1_555 1_555 no
C(18) C(17) H(20) 113(10) 1_555 1_555 1_555 no
H(19) C(17) H(20) 95(14) 1_555 1_555 1_555 no
C(17) C(18) H(21) 113(19) 1_555 1_555 1_555 no
C(17) C(18) H(22) 119(10) 1_555 1_555 1_555 no
C(17) C(18) H(23) 112(11) 1_555 1_555 1_555 no
H(21) C(18) H(22) 103(21) 1_555 1_555 1_555 no
H(21) C(18) H(23) 100(23) 1_555 1_555 1_555 no
H(22) C(18) H(23) 106(15) 1_555 1_555 1_555 no
N(1) C(19) C(20) 117(1) 1_555 1_555 1_555 yes
N(1) C(19) H(24) 103(7) 1_555 1_555 1_555 no
N(1) C(19) H(25) 111(7) 1_555 1_555 1_555 no
C(20) C(19) H(24) 112(7) 1_555 1_555 1_555 no
C(20) C(19) H(25) 113(7) 1_555 1_555 1_555 no
H(24) C(19) H(25) 94(12) 1_555 1_555 1_555 no
C(19) C(20) C(21) 112(1) 1_555 1_555 1_555 yes
C(19) C(20) H(26) 101(9) 1_555 1_555 1_555 no
C(19) C(20) H(27) 111(11) 1_555 1_555 1_555 no
C(21) C(20) H(26) 115(9) 1_555 1_555 1_555 no
C(21) C(20) H(27) 113(11) 1_555 1_555 1_555 no
H(26) C(20) H(27) 102(13) 1_555 1_555 1_555 no
C(20) C(21) C(22) 113(2) 1_555 1_555 1_555 yes
C(20) C(21) H(28) 97(9) 1_555 1_555 1_555 no
C(20) C(21) H(29) 107(30) 1_555 1_555 1_555 no
C(22) C(21) H(28) 124(9) 1_555 1_555 1_555 no
C(22) C(21) H(29) 86(29) 1_555 1_555 1_555 no
H(28) C(21) H(29) 128(28) 1_555 1_555 1_555 no
C(21) C(22) H(30) 114(16) 1_555 1_555 1_555 no
C(21) C(22) H(31) 114(10) 1_555 1_555 1_555 no
C(21) C(22) H(32) 116(11) 1_555 1_555 1_555 no
H(30) C(22) H(31) 125(18) 1_555 1_555 1_555 no
H(30) C(22) H(32) 90(17) 1_555 1_555 1_555 no
H(31) C(22) H(32) 88(16) 1_555 1_555 1_555 no
N(1) C(23) C(24) 116(1) 1_555 1_555 1_555 yes
N(1) C(23) H(33) 104(7) 1_555 1_555 1_555 no
N(1) C(23) H(34) 101(5) 1_555 1_555 1_555 no
C(24) C(23) H(33) 110(7) 1_555 1_555 1_555 no
C(24) C(23) H(34) 111(5) 1_555 1_555 1_555 no
H(33) C(23) H(34) 111(9) 1_555 1_555 1_555 no
C(23) C(24) C(25) 110(1) 1_555 1_555 1_555 yes
C(23) C(24) H(35) 118(7) 1_555 1_555 1_555 no
C(23) C(24) H(36) 105(8) 1_555 1_555 1_555 no
C(25) C(24) H(35) 109(7) 1_555 1_555 1_555 no
C(25) C(24) H(36) 107(8) 1_555 1_555 1_555 no
H(35) C(24) H(36) 105(11) 1_555 1_555 1_555 no
C(24) C(25) C(26) 114(1) 1_555 1_555 1_555 yes
C(24) C(25) H(37) 115(14) 1_555 1_555 1_555 no
C(24) C(25) H(38) 102(10) 1_555 1_555 1_555 no
C(26) C(25) H(37) 107(14) 1_555 1_555 1_555 no
C(26) C(25) H(38) 118(10) 1_555 1_555 1_555 no
H(37) C(25) H(38) 96(17) 1_555 1_555 1_555 no
C(25) C(26) H(39) 114(13) 1_555 1_555 1_555 no
C(25) C(26) H(40) 100(7) 1_555 1_555 1_555 no
C(25) C(26) H(41) 118(39) 1_555 1_555 1_555 no
H(39) C(26) H(40) 108(12) 1_555 1_555 1_555 no
H(39) C(26) H(41) 109(39) 1_555 1_555 1_555 no
H(40) C(26) H(41) 104(35) 1_555 1_555 1_555 no
N(1) C(27) C(28) 111(1) 1_555 1_555 1_555 yes
N(1) C(27) H(42) 108(7) 1_555 1_555 1_555 no
N(1) C(27) H(43) 108(6) 1_555 1_555 1_555 no
C(28) C(27) H(42) 113(7) 1_555 1_555 1_555 no
C(28) C(27) H(43) 110(6) 1_555 1_555 1_555 no
H(42) C(27) H(43) 102(9) 1_555 1_555 1_555 no
C(27) C(28) C(29) 106(1) 1_555 1_555 1_555 yes
C(27) C(28) H(44) 110(8) 1_555 1_555 1_555 no
C(27) C(28) H(45) 114(10) 1_555 1_555 1_555 no
C(29) C(28) H(44) 110(8) 1_555 1_555 1_555 no
C(29) C(28) H(45) 101(11) 1_555 1_555 1_555 no
H(44) C(28) H(45) 112(13) 1_555 1_555 1_555 no
C(28) C(29) C(30) 116(2) 1_555 1_555 1_555 yes
C(28) C(29) H(46) 120(7) 1_555 1_555 1_555 no
C(28) C(29) H(47) 107(9) 1_555 1_555 1_555 no
C(30) C(29) H(46) 98(8) 1_555 1_555 1_555 no
C(30) C(29) H(47) 115(8) 1_555 1_555 1_555 no
H(46) C(29) H(47) 98(13) 1_555 1_555 1_555 no
C(29) C(30) H(48) 115(15) 1_555 1_555 1_555 no
C(29) C(30) H(49) 100(6) 1_555 1_555 1_555 no
C(29) C(30) H(50) 108(11) 1_555 1_555 1_555 no
H(48) C(30) H(49) 105(17) 1_555 1_555 1_555 no
H(48) C(30) H(50) 110(20) 1_555 1_555 1_555 no
H(49) C(30) H(50) 115(13) 1_555 1_555 1_555 no

loop_
_geom_bond_atom_site_label_1
_geom_bond_atom_site_label_2
_geom_bond_distance
_geom_bond_site_symmetry_1
_geom_bond_site_symmetry_2
_geom_bond_publ_flag
Au(1) S(1) 2.28(1) 1_555 1_555 yes
Au(1) S(2) 2.27(1) 1_555 1_555 yes
S(1) C(1) 1.84(3) 1_555 1_555 yes
S(2) C(8) 1.74(3) 1_555 1_555 yes
N(1) C(15) 1.56(3) 1_555 1_555 yes
N(1) C(19) 1.56(3) 1_555 1_555 yes
N(1) C(23) 1.54(2) 1_555 1_555 yes
N(1) C(27) 1.51(2) 1_555 1_555 yes
C(1) C(2) 1.44(3) 1_555 1_555 yes
C(1) C(6) 1.34(5) 1_555 1_555 yes
C(2) C(3) 1.41(3) 1_555 1_555 yes
C(2) C(7) 1.59(4) 1_555 1_555 yes
C(3) C(4) 1.29(3) 1_555 1_555 yes
C(4) C(5) 1.42(4) 1_555 1_555 yes
C(5) C(6) 1.45(4) 1_555 1_555 yes
C(8) C(9) 1.44(3) 1_555 1_555 yes
C(8) C(13) 1.43(4) 1_555 1_555 yes
C(9) C(10) 1.36(3) 1_555 1_555 yes
C(9) C(14) 1.46(4) 1_555 1_555 yes
C(10) C(11) 1.30(4) 1_555 1_555 yes
C(11) C(12) 1.39(5) 1_555 1_555 yes
C(12) C(13) 1.43(5) 1_555 1_555 yes
C(15) C(16) 1.52(2) 1_555 1_555 yes
C(16) C(17) 1.49(4) 1_555 1_555 yes
C(17) C(18) 1.48(4) 1_555 1_555 yes
C(19) C(20) 1.50(3) 1_555 1_555 yes
C(20) C(21) 1.55(3) 1_555 1_555 yes
C(21) C(22) 1.46(4) 1_555 1_555 yes
C(23) C(24) 1.50(2) 1_555 1_555 yes
C(24) C(25) 1.54(2) 1_555 1_555 yes
C(25) C(26) 1.41(5) 1_555 1_555 yes
C(27) C(28) 1.54(2) 1_555 1_555 yes
C(28) C(29) 1.56(3) 1_555 1_555 yes
C(29) C(30) 1.48(3) 1_555 1_555 yes

loop_
_geom_torsion_atom_site_label_1
_geom_torsion_atom_site_label_2
_geom_torsion_atom_site_label_3
_geom_torsion_atom_site_label_4
_geom_torsion
_geom_torsion_site_symmetry_1
_geom_torsion_site_symmetry_2
_geom_torsion_site_symmetry_3
_geom_torsion_site_symmetry_4
_geom_torsion_publ_flag
Au(1) S(1) C(1) C(2) -159(1) 1_555 1_555 1_555 1_555 yes
Au(1) S(1) C(1) C(6) 26(3) 1_555 1_555 1_555 1_555 yes
Au(1) S(2) C(8) C(9) -178(1) 1_555 1_555 1_555 1_555 yes
Au(1) S(2) C(8) C(13) 0(2) 1_555 1_555 1_555 1_555 yes
S(1) Au(1) S(2) C(8) 141(3) 1_555 1_555 1_555 1_555 yes
S(1) C(1) C(2) C(3) 179(1) 1_555 1_555 1_555 1_555 yes
S(1) C(1) C(2) C(7) 1(3) 1_555 1_555 1_555 1_555 yes
S(1) C(1) C(6) C(5) 178(2) 1_555 1_555 1_555 1_555 yes
S(2) Au(1) S(1) C(1) 145(3) 1_555 1_555 1_555 1_555 yes
S(2) C(8) C(9) C(10) 175(1) 1_555 1_555 1_555 1_555 yes
S(2) C(8) C(9) C(14) -2(2) 1_555 1_555 1_555 1_555 yes
S(2) C(8) C(13) C(12) -178(1) 1_555 1_555 1_555 1_555 yes
N(1) C(15) C(16) C(17) -178(2) 1_555 1_555 1_555 1_555 yes
N(1) C(19) C(20) C(21) 173(1) 1_555 1_555 1_555 1_555 yes
N(1) C(23) C(24) C(25) -176(1) 1_555 1_555 1_555 1_555 yes
N(1) C(27) C(28) C(29) -163(1) 1_555 1_555 1_555 1_555 yes
C(1) C(2) C(3) C(4) 6(3) 1_555 1_555 1_555 1_555 yes
C(1) C(6) C(5) C(4) -4(4) 1_555 1_555 1_555 1_555 yes
C(2) C(1) C(6) C(5) 5(4) 1_555 1_555 1_555 1_555 yes
C(2) C(3) C(4) C(5) -6(4) 1_555 1_555 1_555 1_555 yes
C(3) C(2) C(1) C(6) -6(3) 1_555 1_555 1_555 1_555 yes
C(3) C(4) C(5) C(6) 5(4) 1_555 1_555 1_555 1_555 yes
C(4) C(3) C(2) C(7) -175(2) 1_555 1_555 1_555 1_555 yes
C(6) C(1) C(2) C(7) 176(3) 1_555 1_555 1_555 1_555 yes
C(8) C(9) C(10) C(11) 6(4) 1_555 1_555 1_555 1_555 yes
C(8) C(13) C(12) C(11) 0(4) 1_555 1_555 1_555 1_555 yes
C(9) C(8) C(13) C(12) -1(3) 1_555 1_555 1_555 1_555 yes
C(9) C(10) C(11) C(12) -8(4) 1_555 1_555 1_555 1_555 yes
C(10) C(9) C(8) C(13) -1(3) 1_555 1_555 1_555 1_555 yes
C(10) C(11) C(12) C(13) 4(4) 1_555 1_555 1_555 1_555 yes
C(11) C(10) C(9) C(14) -175(2) 1_555 1_555 1_555 1_555 yes
C(13) C(8) C(9) C(14) -179(2) 1_555 1_555 1_555 1_555 yes
C(15) N(1) C(19) C(20) 178(1) 1_555 1_555 1_555 1_555 yes
C(15) N(1) C(23) C(24) -49(2) 1_555 1_555 1_555 1_555 yes
C(15) N(1) C(27) C(28) 56(2) 1_555 1_555 1_555 1_555 yes
C(15) C(16) C(17) C(18) -179(2) 1_555 1_555 1_555 1_555 yes
C(16) C(15) N(1) C(19) 176(1) 1_555 1_555 1_555 1_555 yes
C(16) C(15) N(1) C(23) -64(2) 1_555 1_555 1_555 1_555 yes
C(16) C(15) N(1) C(27) 57(2) 1_555 1_555 1_555 1_555 yes
C(19) N(1) C(23) C(24) 64(1) 1_555 1_555 1_555 1_555 yes
C(19) N(1) C(27) C(28) -59(2) 1_555 1_555 1_555 1_555 yes
C(19) C(20) C(21) C(22) -178(2) 1_555 1_555 1_555 1_555 yes
C(20) C(19) N(1) C(23) 57(2) 1_555 1_555 1_555 1_555 yes
C(20) C(19) N(1) C(27) -58(2) 1_555 1_555 1_555 1_555 yes
C(23) N(1) C(27) C(28) -177(1) 1_555 1_555 1_555 1_555 yes
C(23) C(24) C(25) C(26) -174(2) 1_555 1_555 1_555 1_555 yes
C(24) C(23) N(1) C(27) -176(1) 1_555 1_555 1_555 1_555 yes
C(27) C(28) C(29) C(30) -62(2) 1_555 1_555 1_555 1_555 yes
